data_7250133
loop_
_publ_author_name
'Feng, Yuying'
'Hua, Carol'
'van Koeverden, Martin P.'

_publ_section_title
;
 The effect of viologen counterions on the topologies of
 La(iii)--tetraoxolene metal--organic frameworks
;
_journal_issue 16
_journal_name_full CrystEngComm
_journal_page_first 2559
_journal_page_last 2569
_journal_paper_doi 10.1039/D5CE00026B
_journal_volume 27
_journal_year 2025
_chemical_formula_moiety 'Br5 C15 La O10, C12 H12 N2, 0.75[], 0.25[], 0.5[], 0.5[], 0.5[], 0.5[]'
_chemical_formula_sum 'C27 H15.5 Br5 La N2 O11.75'
_chemical_formula_weight 1094.37
_space_group_crystal_system monoclinic
_space_group_IT_number 14
_space_group_name_Hall '-P 2ybc'
_space_group_name_H-M_alt 'P 1 21/c 1'
_atom_sites_solution_hydrogens geom
_atom_sites_solution_primary dual
_audit_creation_date 2024-05-24
_audit_creation_method
;
Olex2 1.5
(compiled 2024.02.16 svn.r378c4104 for OlexSys, GUI svn.r6928)
;
_audit_update_record
;
2025-01-07 deposited with the CCDC.	2025-03-20 downloaded from the CCDC.
;
_cell_angle_alpha 90
_cell_angle_beta 108.86(3)
_cell_angle_gamma 90
_cell_formula_units_Z 4
_cell_length_a 12.011(2)
_cell_length_b 26.422(5)
_cell_length_c 10.489(2)
_cell_measurement_reflns_used 910
_cell_measurement_temperature 100(2)
_cell_measurement_theta_max 23.31
_cell_measurement_theta_min 1.94
_cell_volume 3150.0(11)
_computing_cell_refinement 'XDS (Kabsch, 2010)'
_computing_data_collection 'AS QEGUI'
_computing_data_reduction 'XDS (Kabsch, 2010)'
_computing_molecular_graphics 'Olex2 1.5 (Dolomanov et al., 2009)'
_computing_publication_material 'Olex2 1.5 (Dolomanov et al., 2009)'
_computing_structure_refinement 'SHELXL 2018/3 (Sheldrick, 2015)'
_computing_structure_solution 'SHELXT 2018/2 (Sheldrick, 2018)'
_diffrn_ambient_temperature 100.15
_diffrn_detector_area_resol_mean 13.3
_diffrn_measured_fraction_theta_full 0.970
_diffrn_measured_fraction_theta_max 0.777
_diffrn_measurement_device_type 'MX1 Beamline Australian Synchrotron'
_diffrn_measurement_method 'Omega Scan'
_diffrn_radiation_monochromator 'Silicon Double Crystal'
_diffrn_radiation_type Synchrotron
_diffrn_radiation_wavelength 0.710917
_diffrn_reflns_av_R_equivalents 0.0577
_diffrn_reflns_av_unetI/netI 0.0540
_diffrn_reflns_Laue_measured_fraction_full 0.970
_diffrn_reflns_Laue_measured_fraction_max 0.777
_diffrn_reflns_limit_h_max 15
_diffrn_reflns_limit_h_min -15
_diffrn_reflns_limit_k_max 35
_diffrn_reflns_limit_k_min -35
_diffrn_reflns_limit_l_max 13
_diffrn_reflns_limit_l_min -13
_diffrn_reflns_number 20124
_diffrn_reflns_point_group_measured_fraction_full 0.970
_diffrn_reflns_point_group_measured_fraction_max 0.777
_diffrn_reflns_theta_full 25.242
_diffrn_reflns_theta_max 28.656
_diffrn_reflns_theta_min 1.541
_diffrn_source 'MX1 Beamline Australian Synchrotron'
_exptl_absorpt_coefficient_mu 7.764
_exptl_absorpt_correction_T_max 0.7458
_exptl_absorpt_correction_T_min 0.6190
_exptl_absorpt_correction_type multi-scan
_exptl_absorpt_process_details
;
SADABS-2012/1 (Bruker,2012) was used for absorption correction.
wR2(int) was 0.1325 before and 0.0431 after correction.
The Ratio of minimum to maximum transmission is 0.8300.
The \l/2 correction factor is 0.0015.
;
_exptl_crystal_colour violet
_exptl_crystal_colour_primary violet
_exptl_crystal_density_diffrn 2.308
_exptl_crystal_description needle
_exptl_crystal_F_000 2070
_exptl_crystal_size_max 0.1
_exptl_crystal_size_mid 0.05
_exptl_crystal_size_min 0.02
_refine_diff_density_max 7.133
_refine_diff_density_min -3.615
_refine_diff_density_rms 0.241
_refine_ls_extinction_method none
_refine_ls_goodness_of_fit_ref 1.038
_refine_ls_hydrogen_treatment constr
_refine_ls_matrix_type full
_refine_ls_number_parameters 406
_refine_ls_number_reflns 6303
_refine_ls_number_restraints 0
_refine_ls_restrained_S_all 1.038
_refine_ls_R_factor_all 0.0746
_refine_ls_R_factor_gt 0.0605
_refine_ls_shift/su_max 0.001
_refine_ls_shift/su_mean 0.000
_refine_ls_structure_factor_coef Fsqd
_refine_ls_weighting_details 'w=1/[\s^2^(Fo^2^)+(0.0918P)^2^+28.6375P] where P=(Fo^2^+2Fc^2^)/3'
_refine_ls_weighting_scheme calc
_refine_ls_wR_factor_gt 0.1583
_refine_ls_wR_factor_ref 0.1710
_reflns_Friedel_coverage 0.000
_reflns_number_gt 5022
_reflns_number_total 6303
_reflns_threshold_expression 'I > 2\s(I)'
_cod_data_source_file d5ce00026b2.cif
_cod_data_source_block mf-1-16a_abs-m_a_sq
_cod_depositor_comments
;
The following automatic conversions were performed:

data item '_exptl_absorpt_correction_type' value 'Multi-Scan' was
changed to 'multi-scan' in accordance with the
/home/data/users/saulius/crontab/automatic-downloads/rss-feeds/RSC/lib/dictionaries/cif_core.dic
dictionary named 'cif_core.dic' version 2.4.2 last updated on
2011-04-26.

Automatic conversion script
Id: cif_fix_values 8170 2020-07-09 18:12:32Z antanas 

 Adding full bibliography for 7250132--7250140.cif.
;
_cod_original_cell_volume 3150.0(12)
_cod_original_formula_sum 'C27 H15.50 Br5 La N2 O11.75'
_cod_database_code 7250133
_shelx_shelxl_version_number 2018/3
_shelx_space_group_comment
;
The symmetry employed for this shelxl refinement is uniquely defined
by the following loop, which should always be used as a source of
symmetry information in preference to the above space-group names.
They are only intended as comments.
;
_shelx_estimated_absorpt_t_max 0.860
_shelx_estimated_absorpt_t_min 0.511
_diffrn_measurement_detector_type 'Dectris Eiger2 9M'
_olex2_refinement_description
;
1.a Secondary CH2 refined with riding coordinates:
 C43(H43A,H43B), C44(H44A,H44B)
1.b Aromatic/amide H refined with riding coordinates:
 C32(H32), C33(H33), C34(H34), C35(H35), C38(H38), C39(H39), C40(H40), C41(H41)
;
_platon_squeeze_void_probe_radius 1.20
_olex2_submission_special_instructions 'No special instructions were received'

loop_
_space_group_symop_operation_xyz
'x, y, z'
'-x, y+1/2, -z+1/2'
'-x, -y, -z'
'x, -y-1/2, z-1/2'

loop_
_atom_site_label
_atom_site_type_symbol
_atom_site_fract_x
_atom_site_fract_y
_atom_site_fract_z
_atom_site_U_iso_or_equiv
_atom_site_adp_type
_atom_site_occupancy
_atom_site_site_symmetry_order
_atom_site_calc_flag
_atom_site_refinement_flags_posn
_atom_site_refinement_flags_adp
_atom_site_refinement_flags_occupancy
_atom_site_disorder_assembly
_atom_site_disorder_group
C2 C 0.4939(7) 0.5376(3) 0.0981(8) 0.0213(16) Uani 1 1 d . . . . .
C3 C 0.4022(8) 0.5049(3) 0.0497(8) 0.0222(17) Uani 1 1 d . . . . .
C4 C 0.4000(8) 0.4679(3) -0.0478(8) 0.0244(17) Uani 1 1 d . . . . .
O5 O 0.3155(5) 0.4382(2) -0.0975(6) 0.0271(13) Uani 1 1 d . . . . .
Br6 Br 0.27442(8) 0.50900(3) 0.11815(9) 0.0282(2) Uani 1 1 d . . . . .
O7 O 0.8562(5) 0.5717(2) 0.5420(6) 0.0258(13) Uani 1 1 d . . . . .
C8 C 0.9236(8) 0.5377(3) 0.5308(8) 0.0238(17) Uani 1 1 d . . . . .
C9 C 0.9841(8) 0.5034(3) 0.6310(8) 0.0232(17) Uani 1 1 d . . . . .
C10 C 1.0567(8) 0.4651(3) 0.6073(8) 0.0230(17) Uani 1 1 d . . . . .
O11 O 1.1099(5) 0.4325(2) 0.6915(6) 0.0276(13) Uani 1 1 d . . . . .
La1 La 0.70106(4) 0.60796(2) 0.31756(5) 0.02038(15) Uani 1 1 d . . . . .
O1 O 0.5016(6) 0.5721(2) 0.1827(6) 0.0264(13) Uani 1 1 d . . . . .
Br12 Br 0.97136(9) 0.50886(3) 0.80501(9) 0.0310(2) Uani 1 1 d . . . . .
O13 O 0.6569(6) 0.5123(2) 0.3658(6) 0.0268(13) Uani 1 1 d . . . . .
C14 C 0.5824(8) 0.5039(3) 0.4240(8) 0.0229(17) Uani 1 1 d . . . . .
C15 C 0.5179(8) 0.4590(3) 0.4185(8) 0.0233(17) Uani 1 1 d . . . . .
C16 C 0.4456(8) 0.4510(3) 0.4952(8) 0.0257(18) Uani 1 1 d . . . . .
O17 O 0.3949(5) 0.4101(2) 0.5033(6) 0.0251(13) Uani 1 1 d . . . . .
Br18 Br 0.53833(9) 0.40517(3) 0.30784(9) 0.0309(2) Uani 1 1 d . . . . .
C19 C 0.8253(9) 0.7575(3) 0.5895(9) 0.032(2) Uani 1 1 d . . . . .
C20 C 0.7675(9) 0.7174(3) 0.5071(9) 0.030(2) Uani 1 1 d . . . . .
C21 C 0.6338(9) 0.7211(4) 0.4408(10) 0.035(2) Uani 1 1 d . . . . .
C22 C 0.5748(10) 0.7626(4) 0.4659(12) 0.047(3) Uani 1 1 d . . . . .
C23 C 0.6309(10) 0.7997(3) 0.5622(10) 0.036(2) Uani 1 1 d . . . . .
C24 C 0.7645(9) 0.7961(4) 0.6279(10) 0.035(2) Uani 1 1 d . . . . .
O25 O 0.8154(6) 0.6786(2) 0.4819(6) 0.0287(13) Uani 1 1 d . . . . .
O26 O 0.5878(6) 0.6853(2) 0.3606(7) 0.0352(15) Uani 1 1 d . . . . .
O27 O 0.5816(7) 0.8359(3) 0.5999(8) 0.0417(17) Uani 1 1 d . . . . .
O28 O 0.8092(7) 0.8317(2) 0.7087(7) 0.0382(16) Uani 1 1 d . . . . .
Br29 Br 0.99157(10) 0.75776(4) 0.65807(14) 0.0513(3) Uani 1 1 d . . . . .
Br30 Br 0.41232(13) 0.76937(6) 0.36925(19) 0.0793(5) Uani 1 1 d . . . . .
N31 N 0.0212(7) 0.6424(3) -0.1109(8) 0.0342(18) Uani 1 1 d . . . . .
C32 C -0.0750(9) 0.6429(4) -0.2202(10) 0.038(2) Uani 1 1 d . . . . .
H32 H -0.068099 0.652378 -0.304717 0.046 Uiso 1 1 calc R U . . .
C33 C -0.1831(8) 0.6302(3) -0.2125(9) 0.0298(19) Uani 1 1 d . . . . .
H33 H -0.251427 0.632051 -0.289763 0.036 Uiso 1 1 calc R U . . .
C34 C -0.1904(8) 0.6146(3) -0.0908(9) 0.0275(18) Uani 1 1 d . . . . .
H34 H -0.264632 0.605747 -0.083175 0.033 Uiso 1 1 calc R U . . .
C35 C -0.0900(8) 0.6118(4) 0.0216(9) 0.0288(19) Uani 1 1 d . . . . .
H35 H -0.095622 0.600275 0.105071 0.035 Uiso 1 1 calc R U . . .
C36 C 0.0182(8) 0.6258(3) 0.0122(9) 0.0259(18) Uani 1 1 d . . . . .
C37 C 0.1265(9) 0.6281(3) 0.1292(10) 0.031(2) Uani 1 1 d . . . . .
C38 C 0.1224(9) 0.6220(4) 0.2611(10) 0.040(2) Uani 1 1 d . . . . .
H38 H 0.050584 0.615273 0.277538 0.047 Uiso 1 1 calc R U . . .
C39 C 0.2287(10) 0.6263(5) 0.3668(12) 0.053(3) Uani 1 1 d . . . . .
H39 H 0.229388 0.621680 0.456874 0.064 Uiso 1 1 calc R U . . .
C40 C 0.3308(9) 0.6370(4) 0.3433(11) 0.044(3) Uani 1 1 d . . . . .
H40 H 0.402210 0.639725 0.416190 0.052 Uiso 1 1 calc R U . . .
C41 C 0.3301(10) 0.6437(4) 0.2140(12) 0.044(3) Uani 1 1 d . . . . .
H41 H 0.400434 0.652855 0.196849 0.053 Uiso 1 1 calc R U . . .
N42 N 0.2306(7) 0.6374(3) 0.1121(9) 0.0354(18) Uani 1 1 d . . . . .
C43 C 0.2336(10) 0.6357(6) -0.0289(13) 0.057(3) Uani 1 1 d . . . . .
H43A H 0.308178 0.650703 -0.032238 0.069 Uiso 1 1 calc R U . . .
H43B H 0.230433 0.600085 -0.059158 0.069 Uiso 1 1 calc R U . . .
C44 C 0.1362(11) 0.6631(6) -0.1169(14) 0.058(3) Uani 1 1 d . . . . .
H44A H 0.138027 0.660749 -0.210427 0.070 Uiso 1 1 calc R U . . .
H44B H 0.142952 0.699238 -0.090695 0.070 Uiso 1 1 calc R U . . .

loop_
_atom_site_aniso_label
_atom_site_aniso_U_11
_atom_site_aniso_U_22
_atom_site_aniso_U_33
_atom_site_aniso_U_23
_atom_site_aniso_U_13
_atom_site_aniso_U_12
C2 0.028(4) 0.022(4) 0.017(4) 0.002(3) 0.011(3) 0.000(3)
C3 0.025(4) 0.022(4) 0.023(4) 0.000(3) 0.012(3) -0.003(3)
C4 0.030(4) 0.024(4) 0.022(4) 0.002(3) 0.012(3) -0.001(4)
O5 0.032(3) 0.029(3) 0.023(3) -0.007(2) 0.013(3) -0.008(3)
Br6 0.0308(5) 0.0294(5) 0.0296(5) -0.0071(3) 0.0170(4) -0.0050(4)
O7 0.030(3) 0.028(3) 0.022(3) 0.000(2) 0.011(2) 0.005(3)
C8 0.031(4) 0.019(4) 0.023(4) 0.004(3) 0.011(3) 0.006(4)
C9 0.030(4) 0.021(4) 0.022(4) 0.003(3) 0.013(3) 0.007(4)
C10 0.031(5) 0.016(4) 0.023(4) 0.001(3) 0.012(3) 0.005(4)
O11 0.031(3) 0.030(3) 0.029(3) 0.011(3) 0.018(3) 0.009(3)
La1 0.0263(3) 0.0159(2) 0.0201(3) -0.00148(16) 0.00918(19) -0.00007(19)
O1 0.037(3) 0.022(3) 0.024(3) -0.005(2) 0.014(3) -0.002(3)
Br12 0.0421(5) 0.0322(5) 0.0246(4) 0.0062(3) 0.0191(4) 0.0123(4)
O13 0.036(3) 0.029(3) 0.022(3) 0.000(2) 0.016(3) 0.003(3)
C14 0.032(5) 0.024(4) 0.015(4) -0.001(3) 0.009(3) -0.001(4)
C15 0.031(4) 0.014(4) 0.025(4) -0.004(3) 0.009(3) -0.002(3)
C16 0.031(5) 0.028(4) 0.017(4) 0.000(3) 0.007(3) -0.004(4)
O17 0.028(3) 0.020(3) 0.028(3) -0.002(2) 0.011(2) 0.000(3)
Br18 0.0437(5) 0.0244(4) 0.0294(5) -0.0058(3) 0.0186(4) 0.0008(4)
C19 0.039(5) 0.024(4) 0.030(5) -0.008(4) 0.005(4) 0.002(4)
C20 0.046(6) 0.025(4) 0.021(4) -0.002(3) 0.013(4) 0.001(4)
C21 0.040(6) 0.025(5) 0.045(6) -0.008(4) 0.022(5) -0.005(4)
C22 0.039(6) 0.043(6) 0.050(7) -0.012(5) 0.005(5) 0.002(5)
C23 0.054(6) 0.022(4) 0.036(5) -0.008(4) 0.022(5) 0.001(4)
C24 0.043(6) 0.027(5) 0.036(5) -0.002(4) 0.015(4) -0.008(4)
O25 0.035(3) 0.020(3) 0.027(3) -0.001(2) 0.006(3) 0.005(3)
O26 0.040(4) 0.021(3) 0.046(4) -0.007(3) 0.015(3) 0.001(3)
O27 0.052(4) 0.027(3) 0.050(4) -0.006(3) 0.022(4) 0.001(3)
O28 0.057(5) 0.022(3) 0.038(4) -0.007(3) 0.020(3) -0.005(3)
Br29 0.0428(6) 0.0327(5) 0.0702(8) -0.0122(5) 0.0067(5) -0.0038(5)
Br30 0.0487(8) 0.0569(8) 0.1139(13) -0.0397(8) 0.0007(8) 0.0142(6)
N31 0.029(4) 0.043(5) 0.034(4) 0.012(4) 0.017(3) 0.001(4)
C32 0.046(6) 0.038(5) 0.032(5) 0.014(4) 0.014(4) 0.004(5)
C33 0.032(5) 0.024(4) 0.031(5) 0.001(4) 0.007(4) 0.000(4)
C34 0.033(5) 0.020(4) 0.028(4) 0.001(3) 0.009(4) 0.001(4)
C35 0.031(5) 0.033(5) 0.027(5) 0.003(4) 0.016(4) 0.002(4)
C36 0.034(5) 0.019(4) 0.025(4) 0.004(3) 0.011(4) -0.003(4)
C37 0.036(5) 0.020(4) 0.037(5) 0.010(4) 0.013(4) 0.006(4)
C38 0.032(5) 0.052(6) 0.032(5) 0.003(5) 0.007(4) -0.002(5)
C39 0.044(7) 0.069(8) 0.037(6) 0.008(6) -0.001(5) 0.003(6)
C40 0.030(5) 0.041(6) 0.047(6) -0.003(5) -0.005(4) 0.005(5)
C41 0.033(5) 0.034(5) 0.060(7) 0.004(5) 0.006(5) 0.000(5)
N42 0.038(5) 0.032(4) 0.039(5) -0.001(3) 0.016(4) -0.002(4)
C43 0.038(6) 0.087(10) 0.057(7) 0.021(7) 0.029(6) -0.004(6)
C44 0.050(7) 0.071(9) 0.063(8) 0.027(7) 0.030(6) -0.003(6)

loop_
_atom_type_symbol
_atom_type_description
_atom_type_scat_dispersion_real
_atom_type_scat_dispersion_imag
_atom_type_scat_source
C C 0.0033 0.0016 'International Tables Vol C Tables 4.2.6.8 and 6.1.1.4'
H H 0.0000 0.0000 'International Tables Vol C Tables 4.2.6.8 and 6.1.1.4'
Br Br -0.2901 2.4595 'International Tables Vol C Tables 4.2.6.8 and 6.1.1.4'
La La -0.2871 2.4523 'International Tables Vol C Tables 4.2.6.8 and 6.1.1.4'
N N 0.0061 0.0033 'International Tables Vol C Tables 4.2.6.8 and 6.1.1.4'
O O 0.0106 0.0060 'International Tables Vol C Tables 4.2.6.8 and 6.1.1.4'

loop_
_geom_angle_atom_site_label_1
_geom_angle_atom_site_label_2
_geom_angle_atom_site_label_3
_geom_angle
_geom_angle_site_symmetry_1
_geom_angle_site_symmetry_3
_geom_angle_publ_flag
C3 C2 C4 118.3(7) . 3_665 ?
O1 C2 C3 126.3(8) . . ?
O1 C2 C4 115.5(7) . 3_665 ?
C2 C3 C4 122.3(8) . . ?
C2 C3 Br6 118.6(6) . . ?
C4 C3 Br6 119.1(6) . . ?
C3 C4 C2 119.4(8) . 3_665 ?
O5 C4 C2 116.7(7) . 3_665 ?
O5 C4 C3 123.9(8) . . ?
C4 O5 La1 119.3(5) . 3_665 ?
C8 O7 La1 117.9(5) . . ?
O7 C8 C9 126.5(8) . . ?
O7 C8 C10 115.2(7) . 3_766 ?
C9 C8 C10 118.3(7) . 3_766 ?
C8 C9 C10 122.2(8) . . ?
C8 C9 Br12 119.5(6) . . ?
C10 C9 Br12 118.2(6) . . ?
C9 C10 C8 119.4(7) . 3_766 ?
O11 C10 C8 115.5(7) . 3_766 ?
O11 C10 C9 125.1(8) . . ?
C10 O11 La1 121.5(5) . 3_766 ?
O5 La1 O7 116.98(19) 3_665 . ?
O5 La1 O13 75.93(18) 3_665 . ?
O5 La1 O25 143.8(2) 3_665 . ?
O5 La1 O26 130.2(2) 3_665 . ?
O5 La1 O27 68.7(2) 3_665 4_575 ?
O7 La1 O13 67.46(19) . . ?
O7 La1 O27 165.8(2) . 4_575 ?
O11 La1 O5 64.9(2) 3_766 3_665 ?
O11 La1 O7 60.23(18) 3_766 . ?
O11 La1 O13 81.00(19) 3_766 . ?
O11 La1 O17 124.92(19) 3_766 3_666 ?
O11 La1 O25 92.3(2) 3_766 . ?
O11 La1 O26 150.5(2) 3_766 . ?
O11 La1 O27 115.8(2) 3_766 4_575 ?
O11 La1 O28 69.8(2) 3_766 4_575 ?
O1 La1 O5 62.33(19) . 3_665 ?
O1 La1 O7 128.55(19) . . ?
O1 La1 O11 121.1(2) . 3_766 ?
O1 La1 O13 62.76(19) . . ?
O1 La1 O17 76.75(19) . 3_666 ?
O1 La1 O25 146.63(19) . . ?
O1 La1 O26 86.4(2) . . ?
O1 La1 O27 65.6(2) . 4_575 ?
O1 La1 O28 120.6(2) . 4_575 ?
O13 La1 O27 126.5(2) . 4_575 ?
O17 La1 O5 130.82(19) 3_666 3_665 ?
O17 La1 O7 68.57(19) 3_666 . ?
O17 La1 O13 61.10(18) 3_666 . ?
O17 La1 O25 85.03(19) 3_666 . ?
O17 La1 O26 68.2(2) 3_666 . ?
O17 La1 O27 118.7(2) 3_666 4_575 ?
O17 La1 O28 149.9(2) 3_666 4_575 ?
O25 La1 O7 66.68(19) . . ?
O25 La1 O13 130.32(19) . . ?
O25 La1 O27 100.8(2) . 4_575 ?
O26 La1 O7 112.9(2) . . ?
O26 La1 O13 124.8(2) . . ?
O26 La1 O25 60.8(2) . . ?
O26 La1 O27 63.1(2) . 4_575 ?
O28 La1 O5 78.3(2) 4_575 3_665 ?
O28 La1 O7 108.0(2) 4_575 . ?
O28 La1 O13 147.2(2) 4_575 . ?
O28 La1 O25 67.2(2) 4_575 . ?
O28 La1 O26 87.5(2) 4_575 . ?
O28 La1 O27 59.2(2) 4_575 4_575 ?
C2 O1 La1 120.4(5) . . ?
C14 O13 La1 118.5(5) . . ?
O13 C14 C15 126.8(8) . . ?
O13 C14 C16 116.2(7) . 3_666 ?
C15 C14 C16 116.9(7) . 3_666 ?
C14 C15 Br18 118.5(6) . . ?
C16 C15 C14 123.2(7) . . ?
C16 C15 Br18 118.1(6) . . ?
C15 C16 C14 119.2(7) . 3_666 ?
O17 C16 C14 115.2(7) . 3_666 ?
O17 C16 C15 125.6(8) . . ?
C16 O17 La1 123.8(5) . 3_666 ?
C20 C19 Br29 119.3(7) . . ?
C24 C19 C20 122.1(9) . . ?
C24 C19 Br29 118.5(7) . . ?
C19 C20 C21 118.0(8) . . ?
O25 C20 C19 125.6(9) . . ?
O25 C20 C21 116.3(8) . . ?
C22 C21 C20 119.5(9) . . ?
O26 C21 C20 115.0(8) . . ?
O26 C21 C22 125.5(10) . . ?
C21 C22 C23 122.2(10) . . ?
C21 C22 Br30 118.5(8) . . ?
C23 C22 Br30 119.3(8) . . ?
C22 C23 C24 117.9(9) . . ?
O27 C23 C22 126.1(10) . . ?
O27 C23 C24 116.0(9) . . ?
C19 C24 C23 119.3(8) . . ?
O28 C24 C19 126.3(10) . . ?
O28 C24 C23 114.3(9) . . ?
C20 O25 La1 123.3(6) . . ?
C21 O26 La1 124.5(6) . . ?
C23 O27 La1 120.5(7) . 4_576 ?
C24 O28 La1 126.8(7) . 4_576 ?
C32 N31 C36 122.0(8) . . ?
C32 N31 C44 120.6(8) . . ?
C36 N31 C44 117.3(9) . . ?
N31 C32 H32 119.3 . . ?
N31 C32 C33 121.3(9) . . ?
C33 C32 H32 119.3 . . ?
C32 C33 H33 120.8 . . ?
C32 C33 C34 118.4(9) . . ?
C34 C33 H33 120.8 . . ?
C33 C34 H34 119.8 . . ?
C33 C34 C35 120.5(9) . . ?
C35 C34 H34 119.8 . . ?
C34 C35 H35 119.9 . . ?
C36 C35 C34 120.2(8) . . ?
C36 C35 H35 119.9 . . ?
N31 C36 C35 117.5(8) . . ?
N31 C36 C37 119.0(8) . . ?
C35 C36 C37 123.3(8) . . ?
C38 C37 C36 120.8(9) . . ?
N42 C37 C36 120.4(8) . . ?
N42 C37 C38 118.8(9) . . ?
C37 C38 H38 121.4 . . ?
C39 C38 C37 117.2(10) . . ?
C39 C38 H38 121.4 . . ?
C38 C39 H39 119.4 . . ?
C40 C39 C38 121.3(11) . . ?
C40 C39 H39 119.4 . . ?
C39 C40 H40 120.2 . . ?
C39 C40 C41 119.5(10) . . ?
C41 C40 H40 120.2 . . ?
C40 C41 H41 120.1 . . ?
N42 C41 C40 119.8(11) . . ?
N42 C41 H41 120.1 . . ?
C37 N42 C43 116.7(9) . . ?
C41 N42 C37 123.3(9) . . ?
C41 N42 C43 119.7(9) . . ?
N42 C43 H43A 109.6 . . ?
N42 C43 H43B 109.6 . . ?
H43A C43 H43B 108.1 . . ?
C44 C43 N42 110.3(10) . . ?
C44 C43 H43A 109.6 . . ?
C44 C43 H43B 109.6 . . ?
N31 C44 H44A 109.4 . . ?
N31 C44 H44B 109.4 . . ?
C43 C44 N31 111.0(10) . . ?
C43 C44 H44A 109.4 . . ?
C43 C44 H44B 109.4 . . ?
H44A C44 H44B 108.0 . . ?

loop_
_geom_bond_atom_site_label_1
_geom_bond_atom_site_label_2
_geom_bond_distance
_geom_bond_site_symmetry_2
_geom_bond_publ_flag
C2 C3 1.361(12) . ?
C2 C4 1.536(11) 3_665 ?
C2 O1 1.256(10) . ?
C3 C4 1.410(12) . ?
C3 Br6 1.896(8) . ?
C4 O5 1.253(11) . ?
O5 La1 2.562(6) 3_665 ?
O7 C8 1.241(10) . ?
O7 La1 2.664(6) . ?
C8 C9 1.399(11) . ?
C8 C10 1.544(11) 3_766 ?
C9 C10 1.410(12) . ?
C9 Br12 1.886(8) . ?
C10 O11 1.252(10) . ?
O11 La1 2.539(6) 3_766 ?
La1 O1 2.539(6) . ?
La1 O13 2.665(6) . ?
La1 O17 2.546(6) 3_666 ?
La1 O25 2.609(6) . ?
La1 O26 2.574(6) . ?
La1 O27 2.712(7) 4_575 ?
La1 O28 2.549(7) 4_575 ?
O13 C14 1.255(10) . ?
C14 C15 1.407(12) . ?
C14 C16 1.560(11) 3_666 ?
C15 C16 1.377(12) . ?
C15 Br18 1.902(8) . ?
C16 O17 1.258(11) . ?
C19 C20 1.401(13) . ?
C19 C24 1.387(14) . ?
C19 Br29 1.891(10) . ?
C20 C21 1.533(14) . ?
C20 O25 1.246(11) . ?
C21 C22 1.377(15) . ?
C21 O26 1.268(11) . ?
C22 C23 1.412(14) . ?
C22 Br30 1.894(11) . ?
C23 C24 1.531(15) . ?
C23 O27 1.255(11) . ?
C24 O28 1.264(12) . ?
N31 C32 1.339(13) . ?
N31 C36 1.376(11) . ?
N31 C44 1.506(14) . ?
C32 H32 0.9500 . ?
C32 C33 1.368(14) . ?
C33 H33 0.9500 . ?
C33 C34 1.371(13) . ?
C34 H34 0.9500 . ?
C34 C35 1.389(13) . ?
C35 H35 0.9500 . ?
C35 C36 1.384(13) . ?
C36 C37 1.473(13) . ?
C37 C38 1.409(14) . ?
C37 N42 1.342(13) . ?
C38 H38 0.9500 . ?
C38 C39 1.399(15) . ?
C39 H39 0.9500 . ?
C39 C40 1.356(17) . ?
C40 H40 0.9500 . ?
C40 C41 1.364(17) . ?
C41 H41 0.9500 . ?
C41 N42 1.332(14) . ?
N42 C43 1.492(14) . ?
C43 H43A 0.9900 . ?
C43 H43B 0.9900 . ?
C43 C44 1.430(17) . ?
C44 H44A 0.9900 . ?
C44 H44B 0.9900 . ?

loop_
_geom_torsion_atom_site_label_1
_geom_torsion_atom_site_label_2
_geom_torsion_atom_site_label_3
_geom_torsion_atom_site_label_4
_geom_torsion
_geom_torsion_site_symmetry_1
_geom_torsion_site_symmetry_2
_geom_torsion_site_symmetry_3
_geom_torsion_site_symmetry_4
_geom_torsion_publ_flag
C2 C3 C4 C2 2.4(14) . . . 3_665 ?
C2 C3 C4 O5 -177.7(8) . . . . ?
C2 C4 O5 La1 -17.8(10) 3_665 . . 3_665 ?
C3 C2 O1 La1 158.8(7) . . . . ?
C3 C4 O5 La1 162.3(6) . . . 3_665 ?
C4 C2 C3 C4 -2.3(13) 3_665 . . . ?
C4 C2 C3 Br6 176.8(6) 3_665 . . . ?
C4 C2 O1 La1 -20.4(9) 3_665 . . . ?
Br6 C3 C4 C2 -176.7(6) . . . 3_665 ?
Br6 C3 C4 O5 3.1(12) . . . . ?
O7 C8 C9 C10 178.4(9) . . . . ?
O7 C8 C9 Br12 -2.7(13) . . . . ?
C8 C9 C10 C8 3.5(15) . . . 3_766 ?
C8 C9 C10 O11 -177.6(9) . . . . ?
C8 C10 O11 La1 26.2(10) 3_766 . . 3_766 ?
C9 C10 O11 La1 -152.8(7) . . . 3_766 ?
C10 C8 C9 C10 -3.5(14) 3_766 . . . ?
C10 C8 C9 Br12 175.4(6) 3_766 . . . ?
La1 O7 C8 C9 -158.9(7) . . . . ?
La1 O7 C8 C10 22.9(10) . . . 3_766 ?
La1 O13 C14 C15 156.7(7) . . . . ?
La1 O13 C14 C16 -20.0(9) . . . 3_666 ?
O1 C2 C3 C4 178.5(8) . . . . ?
O1 C2 C3 Br6 -2.4(12) . . . . ?
Br12 C9 C10 C8 -175.3(6) . . . 3_766 ?
Br12 C9 C10 O11 3.6(13) . . . . ?
O13 C14 C15 C16 173.8(9) . . . . ?
O13 C14 C15 Br18 -2.4(13) . . . . ?
C14 C15 C16 C14 9.7(14) . . . 3_666 ?
C14 C15 C16 O17 -173.0(8) . . . . ?
C14 C16 O17 La1 -16.2(10) 3_666 . . 3_666 ?
C15 C16 O17 La1 166.4(7) . . . 3_666 ?
C16 C14 C15 C16 -9.5(14) 3_666 . . . ?
C16 C14 C15 Br18 174.3(6) 3_666 . . . ?
Br18 C15 C16 C14 -174.1(6) . . . 3_666 ?
Br18 C15 C16 O17 3.2(12) . . . . ?
C19 C20 C21 C22 -1.3(14) . . . . ?
C19 C20 C21 O26 175.6(9) . . . . ?
C19 C20 O25 La1 -176.9(7) . . . . ?
C19 C24 O28 La1 -166.5(7) . . . 4_576 ?
C20 C19 C24 C23 -9.3(14) . . . . ?
C20 C19 C24 O28 175.0(9) . . . . ?
C20 C21 C22 C23 -6.9(17) . . . . ?
C20 C21 C22 Br30 174.0(7) . . . . ?
C20 C21 O26 La1 3.7(11) . . . . ?
C21 C20 O25 La1 2.8(11) . . . . ?
C21 C22 C23 C24 7.1(17) . . . . ?
C21 C22 C23 O27 -172.9(11) . . . . ?
C22 C21 O26 La1 -179.6(9) . . . . ?
C22 C23 C24 C19 1.0(14) . . . . ?
C22 C23 C24 O28 177.2(10) . . . . ?
C22 C23 O27 La1 168.8(9) . . . 4_576 ?
C23 C24 O28 La1 17.6(12) . . . 4_576 ?
C24 C19 C20 C21 9.5(14) . . . . ?
C24 C19 C20 O25 -170.8(9) . . . . ?
C24 C23 O27 La1 -11.2(11) . . . 4_576 ?
O25 C20 C21 C22 179.0(10) . . . . ?
O25 C20 C21 O26 -4.1(12) . . . . ?
O26 C21 C22 C23 176.5(10) . . . . ?
O26 C21 C22 Br30 -2.6(16) . . . . ?
O27 C23 C24 C19 -179.0(9) . . . . ?
O27 C23 C24 O28 -2.8(13) . . . . ?
Br29 C19 C20 C21 -173.5(7) . . . . ?
Br29 C19 C20 O25 6.2(13) . . . . ?
Br29 C19 C24 C23 173.6(7) . . . . ?
Br29 C19 C24 O28 -2.1(14) . . . . ?
Br30 C22 C23 C24 -173.8(7) . . . . ?
Br30 C22 C23 O27 6.2(16) . . . . ?
N31 C32 C33 C34 -2.7(15) . . . . ?
N31 C36 C37 C38 166.3(9) . . . . ?
N31 C36 C37 N42 -12.0(13) . . . . ?
C32 N31 C36 C35 -3.2(14) . . . . ?
C32 N31 C36 C37 -177.6(9) . . . . ?
C32 N31 C44 C43 -147.1(12) . . . . ?
C32 C33 C34 C35 -0.3(13) . . . . ?
C33 C34 C35 C36 1.4(14) . . . . ?
C34 C35 C36 N31 0.2(13) . . . . ?
C34 C35 C36 C37 174.4(8) . . . . ?
C35 C36 C37 C38 -7.8(14) . . . . ?
C35 C36 C37 N42 173.9(9) . . . . ?
C36 N31 C32 C33 4.5(15) . . . . ?
C36 N31 C44 C43 36.5(16) . . . . ?
C36 C37 C38 C39 -178.1(10) . . . . ?
C36 C37 N42 C41 174.9(9) . . . . ?
C36 C37 N42 C43 -10.7(13) . . . . ?
C37 C38 C39 C40 1.4(18) . . . . ?
C37 N42 C43 C44 46.1(15) . . . . ?
C38 C37 N42 C41 -3.5(14) . . . . ?
C38 C37 N42 C43 170.9(10) . . . . ?
C38 C39 C40 C41 0.1(19) . . . . ?
C39 C40 C41 N42 -3.2(17) . . . . ?
C40 C41 N42 C37 5.0(16) . . . . ?
C40 C41 N42 C43 -169.2(11) . . . . ?
C41 N42 C43 C44 -139.3(11) . . . . ?
N42 C37 C38 C39 0.3(15) . . . . ?
N42 C43 C44 N31 -57.4(16) . . . . ?
C44 N31 C32 C33 -171.7(11) . . . . ?
C44 N31 C36 C35 173.2(10) . . . . ?
C44 N31 C36 C37 -1.3(14) . . . . ?

loop_
_platon_squeeze_void_nr
_platon_squeeze_void_average_x
_platon_squeeze_void_average_y
_platon_squeeze_void_average_z
_platon_squeeze_void_volume
_platon_squeeze_void_count_electrons
_platon_squeeze_void_content
1 0.146 0.689 0.532 42 12 ' '
2 0.146 0.811 1.032 41 11 ' '
3 0.195 0.575 0.677 16 6 ' '
4 0.195 0.925 0.177 16 6 ' '
5 0.406 0.200 0.796 9 0 ' '
6 0.406 0.300 0.296 9 0 ' '
7 0.594 0.700 0.704 10 0 ' '
8 0.594 0.800 0.204 10 0 ' '
9 0.853 0.189 0.968 42 12 ' '
10 0.853 0.311 0.468 42 12 ' '
11 0.805 0.075 0.822 15 6 ' '
12 0.805 0.425 0.322 15 6 ' '
